data_4131258
loop_
_publ_author_name
'Liu, Shuo'
'Eberhart, Michael S.'
'Norton, Jack R.'
'Yin, Xiaodong'
'Neary, Michelle C.'
'Paley, Daniel W.'

_publ_section_title
;
 Cationic Copper Hydride Clusters Arising from Oxidation of
 (Ph<sub>3</sub>P)<sub>6</sub>Cu<sub>6</sub>H<sub>6</sub>.
;
_journal_issue 23
_journal_name_full 'Journal of the American Chemical Society'
_journal_page_first 7685
_journal_page_last 7688
_journal_paper_doi 10.1021/jacs.7b02183
_journal_volume 139
_journal_year 2017
_chemical_formula_moiety 'C126 H111 Cu7 P7, C24 B F20, 4(C4 H8 O)'
_chemical_formula_sum 'C166 H143 B Cu7 F20 O4 P7'
_chemical_formula_weight 3254.18
_space_group_crystal_system monoclinic
_space_group_IT_number 14
_space_group_name_Hall '-P 2ybc'
_space_group_name_H-M_alt 'P 1 21/c 1'
_atom_sites_solution_hydrogens mixed
_audit_creation_method SHELXL-2014/7
_cell_angle_alpha 90
_cell_angle_beta 92.094(3)
_cell_angle_gamma 90
_cell_formula_units_Z 4
_cell_length_a 18.193(4)
_cell_length_b 16.401(3)
_cell_length_c 46.871(9)
_cell_measurement_reflns_used 9743
_cell_measurement_temperature 130(2)
_cell_measurement_theta_max 28.31
_cell_measurement_theta_min 2.24
_cell_volume 13976(5)
_computing_cell_refinement 'Bruker SAINT'
_computing_data_collection 'Bruker APEX2'
_computing_data_reduction 'Bruker SAINT'
_computing_molecular_graphics 'Bruker SHELXTL'
_computing_publication_material 'Bruker SHELXTL'
_computing_structure_refinement 'SHELXL-2014/7 (Sheldrick, 2014)'
_computing_structure_solution 'SHELXS-97 (Sheldrick 2008)'
_diffrn_ambient_temperature 130(2)
_diffrn_measured_fraction_theta_full 1.000
_diffrn_measured_fraction_theta_max 0.996
_diffrn_measurement_device_type 'Bruker APEX-II CCD'
_diffrn_measurement_method '\f and \w scans'
_diffrn_radiation_type MoK\a
_diffrn_radiation_wavelength 0.71073
_diffrn_reflns_av_R_equivalents 0.1384
_diffrn_reflns_av_unetI/netI 0.1312
_diffrn_reflns_Laue_measured_fraction_full 1.000
_diffrn_reflns_Laue_measured_fraction_max 0.996
_diffrn_reflns_limit_h_max 26
_diffrn_reflns_limit_h_min -26
_diffrn_reflns_limit_k_max 23
_diffrn_reflns_limit_k_min -23
_diffrn_reflns_limit_l_max 66
_diffrn_reflns_limit_l_min -67
_diffrn_reflns_number 228212
_diffrn_reflns_point_group_measured_fraction_full 1.000
_diffrn_reflns_point_group_measured_fraction_max 0.996
_diffrn_reflns_theta_full 25.000
_diffrn_reflns_theta_max 30.635
_diffrn_reflns_theta_min 1.315
_exptl_absorpt_coefficient_mu 1.211
_exptl_absorpt_correction_T_max 0.7461
_exptl_absorpt_correction_T_min 0.6456
_exptl_absorpt_correction_type empirical
_exptl_absorpt_process_details sadabs
_exptl_crystal_colour orange
_exptl_crystal_density_diffrn 1.547
_exptl_crystal_description needle
_exptl_crystal_F_000 6656
_exptl_crystal_size_max 1.150
_exptl_crystal_size_mid 0.070
_exptl_crystal_size_min 0.020
_platon_squeeze_details
;
The unit cell contains 16 THF molecules which have been treated as a diffuse 
contribution to the overall scattering without specific atom positions by 
SQUEEZE/PLATON.
See: (a) A.L.Spek (2005) PLATON, A Multipurpose Crystallographic Tool, 
Utrecht University, Utrecht, The Netherlands.
(b) A.L.Spek, J.Appl.Cryst. 2003, 36, 7-13.
;
_refine_diff_density_max 0.551
_refine_diff_density_min -0.585
_refine_diff_density_rms 0.098
_refine_ls_extinction_method none
_refine_ls_goodness_of_fit_ref 1.002
_refine_ls_hydrogen_treatment mixed
_refine_ls_matrix_type full
_refine_ls_number_parameters 1690
_refine_ls_number_reflns 42947
_refine_ls_number_restraints 0
_refine_ls_restrained_S_all 1.002
_refine_ls_R_factor_all 0.1349
_refine_ls_R_factor_gt 0.0593
_refine_ls_shift/su_max 0.003
_refine_ls_shift/su_mean 0.000
_refine_ls_structure_factor_coef Fsqd
_refine_ls_weighting_details 'w=1/[\s^2^(Fo^2^)+(0.0300P)^2^] where P=(Fo^2^+2Fc^2^)/3'
_refine_ls_weighting_scheme calc
_refine_ls_wR_factor_gt 0.0997
_refine_ls_wR_factor_ref 0.1139
_reflns_Friedel_coverage 0.000
_reflns_number_gt 21674
_reflns_number_total 42947
_reflns_threshold_expression 'I > 2\s(I)'
_cod_data_source_file ja7b02183_si_002.cif
_cod_data_source_block cu7h6p-sr
_cod_original_sg_symbol_H-M 'P 21/c'
_cod_database_code 4131258
_shelx_shelxl_version_number 2014/7
_shelx_space_group_comment
; 
The symmetry employed for this shelxl refinement is uniquely defined 
by the following loop, which should always be used as a source of 
symmetry information in preference to the above space-group names. 
They are only intended as comments. 
;
_shelx_estimated_absorpt_t_min 0.337
_shelx_estimated_absorpt_t_max 0.976

loop_
_space_group_symop_operation_xyz
'x, y, z'
'-x, y+1/2, -z+1/2'
'-x, -y, -z'
'x, -y-1/2, z-1/2'

loop_
_atom_site_label
_atom_site_type_symbol
_atom_site_fract_x
_atom_site_fract_y
_atom_site_fract_z
_atom_site_U_iso_or_equiv
_atom_site_adp_type
_atom_site_occupancy
_atom_site_site_symmetry_order
_atom_site_calc_flag
_atom_site_refinement_flags_posn
_atom_site_refinement_flags_adp
Cu1 Cu 0.37717(2) 0.20704(2) 0.66596(2) 0.02626(10) Uani 1 1 d . .
Cu2 Cu 0.24321(2) 0.16813(2) 0.66610(2) 0.02609(10) Uani 1 1 d . .
Cu3 Cu 0.19915(2) 0.21197(2) 0.61814(2) 0.02331(9) Uani 1 1 d . .
Cu4 Cu 0.32800(2) 0.26317(2) 0.61905(2) 0.02274(9) Uani 1 1 d . .
Cu5 Cu 0.27125(2) 0.08626(2) 0.60859(2) 0.02447(10) Uani 1 1 d . .
Cu6 Cu 0.32926(2) 0.05181(2) 0.65691(2) 0.02335(9) Uani 1 1 d . .
Cu7 Cu 0.40203(2) 0.13395(2) 0.61670(2) 0.02385(9) Uani 1 1 d . .
P1 P 0.44804(5) 0.27544(5) 0.69848(2) 0.0276(2) Uani 1 1 d . .
P2 P 0.16193(5) 0.17299(5) 0.70120(2) 0.0278(2) Uani 1 1 d . .
P3 P 0.09196(5) 0.26427(5) 0.60219(2) 0.0249(2) Uani 1 1 d . .
P4 P 0.34951(5) 0.38849(5) 0.60094(2) 0.02110(18) Uani 1 1 d . .
P5 P 0.24586(5) 0.00012(5) 0.57169(2) 0.0253(2) Uani 1 1 d . .
P6 P 0.32074(5) -0.07475(5) 0.67567(2) 0.02316(19) Uani 1 1 d . .
P7 P 0.50737(5) 0.11318(5) 0.59416(2) 0.02361(19) Uani 1 1 d . .
B1 B 0.8091(2) 0.7017(2) 0.59944(8) 0.0264(9) Uani 1 1 d . .
C1 C 0.5098(2) 0.21009(19) 0.72024(7) 0.0302(8) Uani 1 1 d . .
C2 C 0.4814(2) 0.1350(2) 0.72853(7) 0.0342(9) Uani 1 1 d . .
H2A H 0.4329 0.1198 0.7226 0.041 Uiso 1 1 calc R U
C3 C 0.5241(2) 0.0821(2) 0.74553(7) 0.0391(10) Uani 1 1 d . .
H3A H 0.5042 0.0316 0.7515 0.047 Uiso 1 1 calc R U
C4 C 0.5953(2) 0.1032(2) 0.75374(7) 0.0369(9) Uani 1 1 d . .
H4A H 0.6245 0.0667 0.7650 0.044 Uiso 1 1 calc R U
C5 C 0.6239(2) 0.1769(2) 0.74560(7) 0.0340(9) Uani 1 1 d . .
H5A H 0.6728 0.1911 0.7514 0.041 Uiso 1 1 calc R U
C6 C 0.5817(2) 0.2307(2) 0.72893(7) 0.0326(9) Uani 1 1 d . .
H6A H 0.6018 0.2815 0.7234 0.039 Uiso 1 1 calc R U
C7 C 0.50934(19) 0.35310(19) 0.68460(7) 0.0266(8) Uani 1 1 d . .
C8 C 0.4923(2) 0.43639(19) 0.68609(7) 0.0299(8) Uani 1 1 d . .
H8A H 0.4490 0.4536 0.6951 0.036 Uiso 1 1 calc R U
C9 C 0.5388(2) 0.4939(2) 0.67435(7) 0.0360(9) Uani 1 1 d . .
H9A H 0.5269 0.5502 0.6752 0.043 Uiso 1 1 calc R U
C10 C 0.6023(2) 0.4694(2) 0.66144(8) 0.0394(10) Uani 1 1 d . .
H10A H 0.6346 0.5089 0.6539 0.047 Uiso 1 1 calc R U
C11 C 0.6188(2) 0.3869(2) 0.65948(7) 0.0379(9) Uani 1 1 d . .
H11A H 0.6623 0.3700 0.6506 0.045 Uiso 1 1 calc R U
C12 C 0.5716(2) 0.3290(2) 0.67051(7) 0.0328(9) Uani 1 1 d . .
H12A H 0.5820 0.2727 0.6684 0.039 Uiso 1 1 calc R U
C13 C 0.3987(2) 0.33138(19) 0.72574(7) 0.0289(8) Uani 1 1 d . .
C14 C 0.4337(2) 0.3576(2) 0.75098(7) 0.0368(9) Uani 1 1 d . .
H14A H 0.4846 0.3470 0.7543 0.044 Uiso 1 1 calc R U
C15 C 0.3946(3) 0.3990(2) 0.77124(7) 0.0451(11) Uani 1 1 d . .
H15A H 0.4187 0.4162 0.7885 0.054 Uiso 1 1 calc R U
C16 C 0.3211(3) 0.4152(2) 0.76643(8) 0.0462(11) Uani 1 1 d . .
H16A H 0.2944 0.4438 0.7803 0.055 Uiso 1 1 calc R U
C17 C 0.2857(2) 0.3896(2) 0.74117(8) 0.0406(10) Uani 1 1 d . .
H17A H 0.2350 0.4011 0.7377 0.049 Uiso 1 1 calc R U
C18 C 0.3251(2) 0.3469(2) 0.72101(7) 0.0336(9) Uani 1 1 d . .
H18A H 0.3009 0.3286 0.7039 0.040 Uiso 1 1 calc R U
C19 C 0.2010(2) 0.1858(2) 0.73755(7) 0.0319(8) Uani 1 1 d . .
C20 C 0.2659(2) 0.1447(3) 0.74461(8) 0.0556(12) Uani 1 1 d . .
H20A H 0.2872 0.1088 0.7313 0.067 Uiso 1 1 calc R U
C21 C 0.2994(3) 0.1569(3) 0.77156(9) 0.0691(15) Uani 1 1 d . .
H21A H 0.3443 0.1298 0.7765 0.083 Uiso 1 1 calc R U
C22 C 0.2680(2) 0.2077(3) 0.79106(8) 0.0523(12) Uani 1 1 d . .
H22A H 0.2909 0.2147 0.8094 0.063 Uiso 1 1 calc R U
C23 C 0.2045(2) 0.2481(2) 0.78422(7) 0.0413(10) Uani 1 1 d . .
H23A H 0.1838 0.2842 0.7976 0.050 Uiso 1 1 calc R U
C24 C 0.1701(2) 0.2365(2) 0.75766(7) 0.0338(9) Uani 1 1 d . .
H24A H 0.1250 0.2635 0.7531 0.041 Uiso 1 1 calc R U
C25 C 0.09482(19) 0.2557(2) 0.69944(6) 0.0298(8) Uani 1 1 d . .
C26 C 0.1158(2) 0.3301(2) 0.68819(7) 0.0337(9) Uani 1 1 d . .
H26A H 0.1630 0.3359 0.6804 0.040 Uiso 1 1 calc R U
C27 C 0.0685(3) 0.3952(2) 0.68826(8) 0.0495(11) Uani 1 1 d . .
H27A H 0.0838 0.4462 0.6809 0.059 Uiso 1 1 calc R U
C28 C -0.0001(3) 0.3880(3) 0.69867(9) 0.0611(14) Uani 1 1 d . .
H28A H -0.0325 0.4334 0.6983 0.073 Uiso 1 1 calc R U
C29 C -0.0223(2) 0.3152(3) 0.70965(9) 0.0563(13) Uani 1 1 d . .
H29A H -0.0700 0.3103 0.7170 0.068 Uiso 1 1 calc R U
C30 C 0.0247(2) 0.2483(2) 0.71008(8) 0.0426(10) Uani 1 1 d . .
H30A H 0.0090 0.1977 0.7176 0.051 Uiso 1 1 calc R U
C31 C 0.1037(2) 0.0828(2) 0.70316(8) 0.0352(9) Uani 1 1 d . .
C32 C 0.0979(3) 0.0351(3) 0.72731(9) 0.0747(16) Uani 1 1 d . .
H32A H 0.1260 0.0483 0.7441 0.090 Uiso 1 1 calc R U
C33 C 0.0510(4) -0.0322(3) 0.72719(11) 0.097(2) Uani 1 1 d . .
H33A H 0.0475 -0.0640 0.7440 0.117 Uiso 1 1 calc R U
C34 C 0.0107(3) -0.0527(3) 0.70365(13) 0.0833(18) Uani 1 1 d . .
H34A H -0.0200 -0.0995 0.7038 0.100 Uiso 1 1 calc R U
C35 C 0.0139(3) -0.0058(3) 0.67933(12) 0.0714(15) Uani 1 1 d . .
H35A H -0.0158 -0.0191 0.6629 0.086 Uiso 1 1 calc R U
C36 C 0.0611(2) 0.0616(2) 0.67890(9) 0.0501(11) Uani 1 1 d . .
H36A H 0.0642 0.0930 0.6620 0.060 Uiso 1 1 calc R U
C37 C 0.01110(19) 0.2080(2) 0.61375(7) 0.0319(8) Uani 1 1 d . .
C38 C -0.0246(2) 0.2300(2) 0.63861(8) 0.0423(10) Uani 1 1 d . .
H38A H -0.0077 0.2759 0.6493 0.051 Uiso 1 1 calc R U
C39 C -0.0847(2) 0.1855(3) 0.64784(9) 0.0506(11) Uani 1 1 d . .
H39A H -0.1087 0.2012 0.6647 0.061 Uiso 1 1 calc R U
C40 C -0.1094(2) 0.1178(3) 0.63221(10) 0.0546(12) Uani 1 1 d . .
H40A H -0.1508 0.0876 0.6380 0.065 Uiso 1 1 calc R U
C41 C -0.0740(2) 0.0961(3) 0.60901(11) 0.0712(15) Uani 1 1 d . .
H41A H -0.0896 0.0488 0.5988 0.085 Uiso 1 1 calc R U
C42 C -0.0145(2) 0.1409(3) 0.59927(9) 0.0573(12) Uani 1 1 d . .
H42A H 0.0085 0.1244 0.5823 0.069 Uiso 1 1 calc R U
C43 C 0.07814(18) 0.2636(2) 0.56344(7) 0.0275(8) Uani 1 1 d . .
C44 C 0.0404(2) 0.3244(2) 0.54831(7) 0.0403(10) Uani 1 1 d . .
H44A H 0.0219 0.3702 0.5581 0.048 Uiso 1 1 calc R U
C45 C 0.0295(2) 0.3184(3) 0.51886(8) 0.0526(12) Uani 1 1 d . .
H45A H 0.0031 0.3599 0.5087 0.063 Uiso 1 1 calc R U
C46 C 0.0567(2) 0.2528(2) 0.50423(8) 0.0488(11) Uani 1 1 d . .
H46A H 0.0493 0.2490 0.4841 0.059 Uiso 1 1 calc R U
C47 C 0.0948(2) 0.1927(2) 0.51908(8) 0.0422(10) Uani 1 1 d . .
H47A H 0.1134 0.1471 0.5092 0.051 Uiso 1 1 calc R U
C48 C 0.1061(2) 0.1985(2) 0.54827(7) 0.0351(9) Uani 1 1 d . .
H48A H 0.1335 0.1573 0.5582 0.042 Uiso 1 1 calc R U
C49 C 0.07249(19) 0.3702(2) 0.61166(6) 0.0273(8) Uani 1 1 d . .
C50 C 0.0022(2) 0.4026(2) 0.61143(7) 0.0331(9) Uani 1 1 d . .
H50A H -0.0389 0.3688 0.6068 0.040 Uiso 1 1 calc R U
C51 C -0.0085(2) 0.4845(2) 0.61788(7) 0.0416(10) Uani 1 1 d . .
H51A H -0.0569 0.5062 0.6179 0.050 Uiso 1 1 calc R U
C52 C 0.0511(3) 0.5345(2) 0.62428(7) 0.0459(11) Uani 1 1 d . .
H52A H 0.0436 0.5904 0.6286 0.055 Uiso 1 1 calc R U
C53 C 0.1208(2) 0.5033(2) 0.62438(8) 0.0462(10) Uani 1 1 d . .
H53A H 0.1618 0.5376 0.6288 0.055 Uiso 1 1 calc R U
C54 C 0.1317(2) 0.4213(2) 0.61804(7) 0.0328(9) Uani 1 1 d . .
H54A H 0.1802 0.4000 0.6181 0.039 Uiso 1 1 calc R U
C55 C 0.43811(18) 0.40747(19) 0.58465(7) 0.0245(7) Uani 1 1 d . .
C56 C 0.4448(2) 0.4505(2) 0.55922(7) 0.0323(8) Uani 1 1 d . .
H56A H 0.4020 0.4712 0.5495 0.039 Uiso 1 1 calc R U
C57 C 0.5133(2) 0.4634(2) 0.54801(8) 0.0403(10) Uani 1 1 d . .
H57A H 0.5172 0.4924 0.5306 0.048 Uiso 1 1 calc R U
C58 C 0.5757(2) 0.4345(2) 0.56201(8) 0.0420(10) Uani 1 1 d . .
H58A H 0.6227 0.4440 0.5544 0.050 Uiso 1 1 calc R U
C59 C 0.5699(2) 0.3915(2) 0.58717(8) 0.0398(10) Uani 1 1 d . .
H59A H 0.6130 0.3711 0.5968 0.048 Uiso 1 1 calc R U
C60 C 0.50156(19) 0.3779(2) 0.59851(7) 0.0303(8) Uani 1 1 d . .
H60A H 0.4981 0.3483 0.6158 0.036 Uiso 1 1 calc R U
C61 C 0.34693(17) 0.46957(18) 0.62774(6) 0.0207(7) Uani 1 1 d . .
C62 C 0.30559(18) 0.4575(2) 0.65183(7) 0.0265(8) Uani 1 1 d . .
H62A H 0.2808 0.4072 0.6543 0.032 Uiso 1 1 calc R U
C63 C 0.30042(19) 0.5185(2) 0.67221(7) 0.0309(8) Uani 1 1 d . .
H63A H 0.2717 0.5099 0.6885 0.037 Uiso 1 1 calc R U
C64 C 0.33695(19) 0.5916(2) 0.66895(7) 0.0310(8) Uani 1 1 d . .
H64A H 0.3330 0.6333 0.6829 0.037 Uiso 1 1 calc R U
C65 C 0.37915(18) 0.60409(19) 0.64550(7) 0.0265(8) Uani 1 1 d . .
H65A H 0.4053 0.6538 0.6435 0.032 Uiso 1 1 calc R U
C66 C 0.38337(17) 0.54402(18) 0.62482(7) 0.0242(7) Uani 1 1 d . .
H66A H 0.4114 0.5536 0.6084 0.029 Uiso 1 1 calc R U
C67 C 0.28534(17) 0.42062(19) 0.57234(6) 0.0229(7) Uani 1 1 d . .
C68 C 0.2660(2) 0.3632(2) 0.55177(7) 0.0337(9) Uani 1 1 d . .
H68A H 0.2836 0.3089 0.5538 0.040 Uiso 1 1 calc R U
C69 C 0.2215(2) 0.3839(2) 0.52842(8) 0.0444(10) Uani 1 1 d . .
H69A H 0.2090 0.3441 0.5143 0.053 Uiso 1 1 calc R U
C70 C 0.1951(2) 0.4628(2) 0.52560(8) 0.0487(11) Uani 1 1 d . .
H70A H 0.1648 0.4774 0.5095 0.058 Uiso 1 1 calc R U
C71 C 0.2128(2) 0.5197(2) 0.54614(8) 0.0430(10) Uani 1 1 d . .
H71A H 0.1939 0.5735 0.5443 0.052 Uiso 1 1 calc R U
C72 C 0.25755(19) 0.5001(2) 0.56937(7) 0.0318(8) Uani 1 1 d . .
H72A H 0.2696 0.5402 0.5834 0.038 Uiso 1 1 calc R U
C73 C 0.2812(2) -0.1052(2) 0.57433(7) 0.0332(9) Uani 1 1 d . .
C74 C 0.34859(18) -0.1192(2) 0.58805(7) 0.0272(8) Uani 1 1 d . .
H74A H 0.3750 -0.0751 0.5967 0.033 Uiso 1 1 calc R U
C75 C 0.3779(2) -0.1972(2) 0.58927(7) 0.0333(8) Uani 1 1 d . .
H75A H 0.4242 -0.2061 0.5988 0.040 Uiso 1 1 calc R U
C76 C 0.3407(2) -0.2615(2) 0.57688(9) 0.0540(12) Uani 1 1 d . .
H76A H 0.3609 -0.3150 0.5776 0.065 Uiso 1 1 calc R U
C77 C 0.2743(3) -0.2474(3) 0.56347(13) 0.094(2) Uani 1 1 d . .
H77A H 0.2484 -0.2916 0.5547 0.113 Uiso 1 1 calc R U
C78 C 0.2439(3) -0.1709(2) 0.56230(12) 0.087(2) Uani 1 1 d . .
H78A H 0.1969 -0.1630 0.5532 0.104 Uiso 1 1 calc R U
C79 C 0.15033(18) -0.01954(19) 0.56090(7) 0.0280(8) Uani 1 1 d . .
C80 C 0.1263(2) -0.0301(2) 0.53255(8) 0.0354(9) Uani 1 1 d . .
H80A H 0.1590 -0.0194 0.5177 0.043 Uiso 1 1 calc R U
C81 C 0.0555(2) -0.0560(2) 0.52578(10) 0.0486(11) Uani 1 1 d . .
H81A H 0.0397 -0.0626 0.5064 0.058 Uiso 1 1 calc R U
C82 C 0.0085(2) -0.0719(3) 0.54718(11) 0.0606(13) Uani 1 1 d . .
H82A H -0.0398 -0.0910 0.5426 0.073 Uiso 1 1 calc R U
C83 C 0.0304(2) -0.0608(3) 0.57503(11) 0.0680(14) Uani 1 1 d . .
H83A H -0.0029 -0.0718 0.5897 0.082 Uiso 1 1 calc R U
C84 C 0.1009(2) -0.0334(3) 0.58211(9) 0.0506(11) Uani 1 1 d . .
H84A H 0.1152 -0.0242 0.6015 0.061 Uiso 1 1 calc R U
C85 C 0.28329(17) 0.0384(2) 0.53855(7) 0.0262(8) Uani 1 1 d . .
C86 C 0.3096(2) -0.0112(3) 0.51712(8) 0.0457(11) Uani 1 1 d . .
H86A H 0.3129 -0.0686 0.5198 0.055 Uiso 1 1 calc R U
C87 C 0.3312(2) 0.0245(3) 0.49150(9) 0.0605(14) Uani 1 1 d . .
H87A H 0.3500 -0.0090 0.4769 0.073 Uiso 1 1 calc R U
C88 C 0.3256(2) 0.1068(3) 0.48726(8) 0.0529(12) Uani 1 1 d . .
H88A H 0.3387 0.1299 0.4696 0.063 Uiso 1 1 calc R U
C89 C 0.3013(2) 0.1552(3) 0.50833(7) 0.0415(10) Uani 1 1 d . .
H89A H 0.2979 0.2124 0.5054 0.050 Uiso 1 1 calc R U
C90 C 0.28130(18) 0.1221(2) 0.53391(7) 0.0305(8) Uani 1 1 d . .
H90A H 0.2659 0.1571 0.5487 0.037 Uiso 1 1 calc R U
C91 C 0.40470(18) -0.13641(19) 0.67453(7) 0.0258(8) Uani 1 1 d . .
C92 C 0.45937(19) -0.1160(2) 0.65582(7) 0.0312(8) Uani 1 1 d . .
H92A H 0.4528 -0.0707 0.6434 0.037 Uiso 1 1 calc R U
C93 C 0.5232(2) -0.1616(2) 0.65527(7) 0.0361(9) Uani 1 1 d . .
H93A H 0.5606 -0.1467 0.6426 0.043 Uiso 1 1 calc R U
C94 C 0.5334(2) -0.2286(2) 0.67296(7) 0.0347(9) Uani 1 1 d . .
H94A H 0.5773 -0.2598 0.6723 0.042 Uiso 1 1 calc R U
C95 C 0.4794(2) -0.2497(2) 0.69146(7) 0.0333(9) Uani 1 1 d . .
H95A H 0.4861 -0.2957 0.7036 0.040 Uiso 1 1 calc R U
C96 C 0.41531(19) -0.20411(19) 0.69250(7) 0.0271(8) Uani 1 1 d . .
H96A H 0.3785 -0.2188 0.7054 0.032 Uiso 1 1 calc R U
C97 C 0.30104(19) -0.0822(2) 0.71358(7) 0.0272(8) Uani 1 1 d . .
C98 C 0.3523(2) -0.0515(2) 0.73287(8) 0.0473(11) Uani 1 1 d . .
H98A H 0.3960 -0.0277 0.7262 0.057 Uiso 1 1 calc R U
C99 C 0.3412(3) -0.0546(3) 0.76215(8) 0.0503(11) Uani 1 1 d . .
H99A H 0.3779 -0.0341 0.7752 0.060 Uiso 1 1 calc R U
C100 C 0.2794(3) -0.0862(3) 0.77207(8) 0.0592(13) Uani 1 1 d . .
H10B H 0.2715 -0.0871 0.7920 0.071 Uiso 1 1 calc R U
C101 C 0.2285(3) -0.1167(4) 0.75345(10) 0.111(3) Uani 1 1 d . .
H10C H 0.1844 -0.1390 0.7604 0.133 Uiso 1 1 calc R U
C102 C 0.2393(3) -0.1162(4) 0.72373(9) 0.0813(18) Uani 1 1 d . .
H10D H 0.2036 -0.1397 0.7109 0.098 Uiso 1 1 calc R U
C103 C 0.24914(18) -0.13806(19) 0.65862(7) 0.0249(7) Uani 1 1 d . .
C104 C 0.2628(2) -0.2129(2) 0.64726(9) 0.0476(11) Uani 1 1 d . .
H10E H 0.3115 -0.2341 0.6480 0.057 Uiso 1 1 calc R U
C105 C 0.2057(3) -0.2586(3) 0.63446(11) 0.0728(15) Uani 1 1 d . .
H10F H 0.2158 -0.3105 0.6265 0.087 Uiso 1 1 calc R U
C106 C 0.1352(2) -0.2290(3) 0.63342(9) 0.0565(12) Uani 1 1 d . .
H10G H 0.0961 -0.2607 0.6252 0.068 Uiso 1 1 calc R U
C107 C 0.1217(2) -0.1534(3) 0.64432(10) 0.0562(12) Uani 1 1 d . .
H10H H 0.0729 -0.1326 0.6436 0.067 Uiso 1 1 calc R U
C108 C 0.1783(2) -0.1068(2) 0.65641(9) 0.0480(11) Uani 1 1 d . .
H10I H 0.1686 -0.0534 0.6632 0.058 Uiso 1 1 calc R U
C109 C 0.52661(18) 0.17526(19) 0.56309(7) 0.0250(7) Uani 1 1 d . .
C110 C 0.47116(19) 0.2258(2) 0.55214(7) 0.0290(8) Uani 1 1 d . .
H11B H 0.4271 0.2319 0.5622 0.035 Uiso 1 1 calc R U
C111 C 0.4792(2) 0.2672(2) 0.52676(7) 0.0402(10) Uani 1 1 d . .
H11C H 0.4408 0.3013 0.5194 0.048 Uiso 1 1 calc R U
C112 C 0.5431(2) 0.2587(2) 0.51220(7) 0.0411(10) Uani 1 1 d . .
H11D H 0.5488 0.2873 0.4948 0.049 Uiso 1 1 calc R U
C113 C 0.5993(2) 0.2087(2) 0.52268(8) 0.0378(9) Uani 1 1 d . .
H11E H 0.6434 0.2033 0.5126 0.045 Uiso 1 1 calc R U
C114 C 0.59085(19) 0.1667(2) 0.54792(7) 0.0297(8) Uani 1 1 d . .
H11F H 0.6290 0.1319 0.5550 0.036 Uiso 1 1 calc R U
C115 C 0.52244(18) 0.01153(19) 0.57889(7) 0.0246(7) Uani 1 1 d . .
C116 C 0.48462(18) -0.0064(2) 0.55318(7) 0.0293(8) Uani 1 1 d . .
H11G H 0.4551 0.0342 0.5440 0.035 Uiso 1 1 calc R U
C117 C 0.48995(19) -0.0831(2) 0.54110(7) 0.0325(8) Uani 1 1 d . .
H11H H 0.4641 -0.0947 0.5236 0.039 Uiso 1 1 calc R U
C118 C 0.53218(19) -0.1425(2) 0.55413(7) 0.0325(8) Uani 1 1 d . .
H11I H 0.5352 -0.1951 0.5458 0.039 Uiso 1 1 calc R U
C119 C 0.57043(19) -0.1252(2) 0.57953(7) 0.0302(8) Uani 1 1 d . .
H11J H 0.5999 -0.1662 0.5886 0.036 Uiso 1 1 calc R U
C120 C 0.56587(18) -0.0485(2) 0.59177(7) 0.0268(8) Uani 1 1 d . .
H12B H 0.5927 -0.0370 0.6091 0.032 Uiso 1 1 calc R U
C121 C 0.58217(18) 0.12730(19) 0.62080(7) 0.0267(8) Uani 1 1 d . .
C122 C 0.5717(2) 0.0927(2) 0.64761(7) 0.0323(8) Uani 1 1 d . .
H12C H 0.5281 0.0628 0.6509 0.039 Uiso 1 1 calc R U
C123 C 0.6245(2) 0.1017(2) 0.66956(8) 0.0425(10) Uani 1 1 d . .
H12D H 0.6173 0.0769 0.6876 0.051 Uiso 1 1 calc R U
C124 C 0.6873(2) 0.1463(2) 0.66531(9) 0.0477(11) Uani 1 1 d . .
H12E H 0.7235 0.1520 0.6803 0.057 Uiso 1 1 calc R U
C125 C 0.6975(2) 0.1830(2) 0.63909(9) 0.0430(10) Uani 1 1 d . .
H12F H 0.7404 0.2146 0.6363 0.052 Uiso 1 1 calc R U
C126 C 0.64491(19) 0.1739(2) 0.61680(8) 0.0347(9) Uani 1 1 d . .
H12G H 0.6520 0.1994 0.5989 0.042 Uiso 1 1 calc R U
C127 C 0.86974(19) 0.6565(2) 0.57891(7) 0.0271(8) Uani 1 1 d . .
F128 F 0.79317(12) 0.54410(12) 0.56415(4) 0.0403(5) Uani 1 1 d . .
C128 C 0.8592(2) 0.5832(2) 0.56464(7) 0.0317(8) Uani 1 1 d . .
F129 F 0.89994(12) 0.47234(13) 0.53650(4) 0.0518(6) Uani 1 1 d . .
C129 C 0.9140(2) 0.5441(2) 0.54998(7) 0.0363(9) Uani 1 1 d . .
F130 F 1.03628(12) 0.53950(15) 0.53510(5) 0.0596(7) Uani 1 1 d . .
C130 C 0.9968(2) 0.6487(2) 0.56343(8) 0.0396(10) Uani 1 1 d . .
F131 F 1.06449(12) 0.68236(15) 0.56350(5) 0.0578(7) Uani 1 1 d . .
C131 C 0.9826(2) 0.5773(3) 0.54924(7) 0.0399(10) Uani 1 1 d . .
F132 F 0.95903(10) 0.75559(13) 0.59199(4) 0.0420(5) Uani 1 1 d . .
C132 C 0.9412(2) 0.6861(2) 0.57789(7) 0.0320(8) Uani 1 1 d . .
C133 C 0.84103(18) 0.6759(2) 0.63150(7) 0.0272(8) Uani 1 1 d . .
F134 F 0.90375(11) 0.80061(13) 0.64291(4) 0.0435(5) Uani 1 1 d . .
C134 C 0.88871(19) 0.7217(2) 0.64914(7) 0.0309(8) Uani 1 1 d . .
F135 F 0.96584(12) 0.74169(15) 0.69031(5) 0.0571(6) Uani 1 1 d . .
C135 C 0.9214(2) 0.6926(2) 0.67416(8) 0.0399(10) Uani 1 1 d . .
F136 F 0.93742(13) 0.58723(14) 0.70799(4) 0.0569(7) Uani 1 1 d . .
C136 C 0.9074(2) 0.6152(2) 0.68307(7) 0.0392(10) Uani 1 1 d . .
F137 F 0.84525(12) 0.49047(13) 0.67543(4) 0.0498(6) Uani 1 1 d . .
C137 C 0.8607(2) 0.5678(2) 0.66718(8) 0.0352(9) Uani 1 1 d . .
F138 F 0.78830(11) 0.54391(11) 0.62611(4) 0.0371(5) Uani 1 1 d . .
C138 C 0.83000(19) 0.5974(2) 0.64166(7) 0.0318(8) Uani 1 1 d . .
C139 C 0.72303(18) 0.67489(19) 0.59217(7) 0.0242(7) Uani 1 1 d . .
F140 F 0.68567(10) 0.66020(11) 0.64023(4) 0.0318(5) Uani 1 1 d . .
C140 C 0.66875(18) 0.66082(19) 0.61176(7) 0.0254(8) Uani 1 1 d . .
F141 F 0.54640(10) 0.63686(12) 0.62513(4) 0.0389(5) Uani 1 1 d . .
C141 C 0.59594(19) 0.64899(19) 0.60482(7) 0.0285(8) Uani 1 1 d . .
F142 F 0.49985(11) 0.64041(12) 0.56936(4) 0.0417(5) Uani 1 1 d . .
C142 C 0.57199(19) 0.65000(19) 0.57670(8) 0.0298(8) Uani 1 1 d . .
F143 F 0.60066(11) 0.66262(13) 0.52848(4) 0.0445(5) Uani 1 1 d . .
C143 C 0.6228(2) 0.6618(2) 0.55613(7) 0.0296(8) Uani 1 1 d . .
F144 F 0.74065(11) 0.69225(12) 0.54279(4) 0.0376(5) Uani 1 1 d . .
C144 C 0.69531(19) 0.67604(19) 0.56428(7) 0.0275(8) Uani 1 1 d . .
C145 C 0.80341(17) 0.8025(2) 0.59485(7) 0.0253(7) Uani 1 1 d . .
F146 F 0.85301(11) 0.80673(12) 0.54853(4) 0.0368(5) Uani 1 1 d . .
C146 C 0.82081(18) 0.8446(2) 0.57049(8) 0.0314(8) Uani 1 1 d . .
F147 F 0.82530(11) 0.96408(13) 0.54175(5) 0.0480(6) Uani 1 1 d . .
C147 C 0.80627(19) 0.9270(2) 0.56592(8) 0.0351(9) Uani 1 1 d . .
F148 F 0.75579(12) 1.05032(12) 0.58258(5) 0.0521(6) Uani 1 1 d . .
C148 C 0.7724(2) 0.9705(2) 0.58663(9) 0.0392(10) Uani 1 1 d . .
F149 F 0.72148(12) 0.97439(12) 0.63222(5) 0.0487(6) Uani 1 1 d . .
C149 C 0.75448(19) 0.9322(2) 0.61125(8) 0.0343(9) Uani 1 1 d . .
F150 F 0.74711(11) 0.81637(12) 0.63935(4) 0.0397(5) Uani 1 1 d . .
C150 C 0.76922(19) 0.8502(2) 0.61486(7) 0.0309(8) Uani 1 1 d . .
H1 H 0.3232(14) 0.1346(16) 0.6810(5) 0.015(7) Uiso 1 1 d . .
H2 H 0.4119(15) 0.2291(17) 0.6329(6) 0.027(8) Uiso 1 1 d . .
H3 H 0.2649(16) 0.2541(18) 0.6467(6) 0.033(9) Uiso 1 1 d . .
H4 H 0.3509(19) 0.043(2) 0.6235(7) 0.055(11) Uiso 1 1 d . .
H5 H 0.2087(14) 0.0970(16) 0.6369(5) 0.015(7) Uiso 1 1 d . .
H6 H 0.2813(16) 0.1921(18) 0.5973(6) 0.032(9) Uiso 1 1 d . .

loop_
_atom_site_aniso_label
_atom_site_aniso_U_11
_atom_site_aniso_U_22
_atom_site_aniso_U_33
_atom_site_aniso_U_23
_atom_site_aniso_U_13
_atom_site_aniso_U_12
Cu1 0.0409(3) 0.0181(2) 0.0195(2) -0.00229(17) -0.00296(18) -0.00207(19)
Cu2 0.0312(2) 0.0240(2) 0.0228(2) 0.00246(17) -0.00180(17) 0.00823(19)
Cu3 0.0273(2) 0.0209(2) 0.0215(2) 0.00076(17) -0.00149(17) 0.00213(18)
Cu4 0.0259(2) 0.0179(2) 0.0240(2) 0.00118(17) -0.00413(17) 0.00421(17)
Cu5 0.0267(2) 0.0225(2) 0.0238(2) 0.00055(17) -0.00560(17) 0.00237(18)
Cu6 0.0341(2) 0.0143(2) 0.0216(2) 0.00035(16) -0.00071(17) 0.00094(18)
Cu7 0.0287(2) 0.0188(2) 0.0242(2) -0.00455(17) 0.00271(17) 0.00001(18)
P1 0.0440(6) 0.0164(4) 0.0215(5) -0.0017(4) -0.0084(4) 0.0018(4)
P2 0.0358(5) 0.0251(5) 0.0223(5) 0.0035(4) 0.0013(4) 0.0074(4)
P3 0.0284(5) 0.0246(5) 0.0214(4) -0.0003(4) -0.0029(4) 0.0050(4)
P4 0.0267(5) 0.0158(4) 0.0206(4) 0.0006(3) -0.0025(4) 0.0035(4)
P5 0.0274(5) 0.0173(4) 0.0304(5) -0.0009(4) -0.0086(4) 0.0012(4)
P6 0.0316(5) 0.0148(4) 0.0229(4) 0.0019(3) -0.0019(4) 0.0010(4)
P7 0.0269(5) 0.0181(4) 0.0258(5) -0.0050(4) 0.0003(4) 0.0011(4)
B1 0.031(2) 0.027(2) 0.021(2) -0.0014(16) 0.0020(16) 0.0041(18)
C1 0.052(2) 0.0154(17) 0.0220(18) -0.0029(14) -0.0097(16) 0.0054(17)
C2 0.041(2) 0.0215(19) 0.039(2) -0.0009(16) -0.0125(17) 0.0031(17)
C3 0.061(3) 0.0205(19) 0.035(2) 0.0034(16) -0.0056(19) 0.0055(19)
C4 0.058(3) 0.026(2) 0.0258(19) -0.0012(16) -0.0132(18) 0.0144(19)
C5 0.043(2) 0.027(2) 0.032(2) -0.0064(16) -0.0084(17) 0.0096(18)
C6 0.050(2) 0.0233(19) 0.0243(18) -0.0060(15) -0.0067(17) 0.0041(17)
C7 0.038(2) 0.0171(17) 0.0242(18) -0.0019(14) -0.0100(15) -0.0015(15)
C8 0.042(2) 0.0176(18) 0.0294(19) 0.0037(14) -0.0088(16) 0.0015(16)
C9 0.048(3) 0.0207(19) 0.037(2) 0.0051(16) -0.0182(19) -0.0003(18)
C10 0.049(3) 0.029(2) 0.039(2) 0.0104(17) -0.0103(19) -0.0101(19)
C11 0.040(2) 0.040(2) 0.034(2) 0.0025(18) -0.0066(17) 0.0048(19)
C12 0.050(2) 0.0216(19) 0.0258(19) -0.0006(15) -0.0077(17) 0.0024(18)
C13 0.046(2) 0.0144(17) 0.0258(18) 0.0027(14) -0.0049(16) -0.0011(16)
C14 0.060(3) 0.0224(19) 0.026(2) -0.0018(15) -0.0160(18) 0.0009(18)
C15 0.087(4) 0.025(2) 0.022(2) -0.0015(16) -0.001(2) -0.005(2)
C16 0.083(3) 0.023(2) 0.033(2) 0.0016(17) 0.017(2) -0.001(2)
C17 0.052(3) 0.028(2) 0.041(2) -0.0004(18) 0.004(2) 0.0025(19)
C18 0.050(3) 0.0247(19) 0.0254(19) -0.0008(15) -0.0068(17) -0.0005(18)
C19 0.038(2) 0.035(2) 0.0222(18) 0.0052(16) 0.0006(16) 0.0014(17)
C20 0.066(3) 0.075(3) 0.026(2) 0.010(2) 0.005(2) 0.027(3)
C21 0.060(3) 0.109(4) 0.038(3) 0.015(3) -0.012(2) 0.034(3)
C22 0.060(3) 0.077(3) 0.020(2) 0.008(2) -0.003(2) -0.006(3)
C23 0.052(3) 0.047(3) 0.025(2) 0.0006(18) 0.0101(18) -0.010(2)
C24 0.042(2) 0.035(2) 0.0254(19) 0.0002(16) 0.0032(16) -0.0041(18)
C25 0.036(2) 0.036(2) 0.0168(17) -0.0048(15) -0.0025(15) 0.0132(17)
C26 0.047(2) 0.031(2) 0.0224(18) 0.0019(16) -0.0003(16) 0.0127(18)
C27 0.077(3) 0.038(2) 0.033(2) 0.0018(18) -0.002(2) 0.023(2)
C28 0.086(4) 0.055(3) 0.041(3) -0.005(2) -0.008(2) 0.048(3)
C29 0.051(3) 0.074(4) 0.044(3) -0.018(2) 0.003(2) 0.035(3)
C30 0.047(3) 0.044(2) 0.037(2) -0.0079(19) 0.0017(19) 0.015(2)
C31 0.041(2) 0.031(2) 0.034(2) -0.0010(17) 0.0050(17) 0.0037(18)
C32 0.133(5) 0.058(3) 0.034(3) 0.005(2) 0.012(3) -0.033(3)
C33 0.171(6) 0.068(4) 0.055(3) 0.015(3) 0.020(4) -0.058(4)
C34 0.113(5) 0.048(3) 0.091(4) -0.011(3) 0.032(4) -0.036(3)
C35 0.066(3) 0.046(3) 0.102(4) -0.016(3) 0.004(3) -0.010(3)
C36 0.052(3) 0.036(2) 0.063(3) -0.003(2) 0.001(2) 0.001(2)
C37 0.027(2) 0.033(2) 0.035(2) -0.0018(17) -0.0050(16) 0.0019(17)
C38 0.044(3) 0.048(3) 0.034(2) 0.0029(19) -0.0070(18) 0.000(2)
C39 0.046(3) 0.065(3) 0.041(2) 0.008(2) 0.005(2) -0.001(2)
C40 0.034(3) 0.057(3) 0.073(3) -0.006(3) 0.003(2) -0.010(2)
C41 0.049(3) 0.072(4) 0.093(4) -0.030(3) 0.010(3) -0.029(3)
C42 0.051(3) 0.060(3) 0.062(3) -0.025(2) 0.012(2) -0.011(2)
C43 0.032(2) 0.0286(19) 0.0220(18) 0.0003(15) -0.0010(15) 0.0053(16)
C44 0.058(3) 0.037(2) 0.026(2) -0.0035(17) 0.0000(18) 0.024(2)
C45 0.075(3) 0.056(3) 0.027(2) 0.0015(19) -0.006(2) 0.035(2)
C46 0.069(3) 0.055(3) 0.022(2) -0.0061(19) -0.0071(19) 0.030(2)
C47 0.058(3) 0.038(2) 0.031(2) -0.0096(18) -0.0022(18) 0.017(2)
C48 0.043(2) 0.034(2) 0.0269(19) 0.0002(16) -0.0039(16) 0.0138(18)
C49 0.035(2) 0.0281(19) 0.0185(17) 0.0021(14) 0.0010(15) 0.0099(17)
C50 0.039(2) 0.035(2) 0.0247(19) -0.0002(16) 0.0003(16) 0.0139(18)
C51 0.051(3) 0.046(3) 0.027(2) 0.0013(18) 0.0056(18) 0.028(2)
C52 0.078(3) 0.031(2) 0.029(2) 0.0042(17) 0.007(2) 0.016(2)
C53 0.061(3) 0.028(2) 0.050(3) 0.0002(19) 0.006(2) -0.001(2)
C54 0.040(2) 0.028(2) 0.031(2) -0.0038(16) 0.0063(17) 0.0037(17)
C55 0.033(2) 0.0159(17) 0.0249(18) -0.0061(14) 0.0017(15) 0.0007(15)
C56 0.042(2) 0.0252(19) 0.030(2) 0.0031(16) 0.0074(17) 0.0064(17)
C57 0.052(3) 0.031(2) 0.039(2) 0.0023(17) 0.017(2) 0.0005(19)
C58 0.038(2) 0.040(2) 0.049(3) -0.007(2) 0.017(2) -0.0081(19)
C59 0.031(2) 0.045(2) 0.043(2) -0.0127(19) 0.0027(18) -0.0020(19)
C60 0.032(2) 0.028(2) 0.0308(19) -0.0061(16) -0.0013(16) -0.0020(16)
C61 0.0243(18) 0.0164(16) 0.0209(17) 0.0001(13) -0.0036(14) 0.0048(14)
C62 0.034(2) 0.0195(18) 0.0257(18) 0.0009(14) -0.0011(15) 0.0007(15)
C63 0.040(2) 0.030(2) 0.0233(18) -0.0007(15) 0.0035(16) 0.0039(17)
C64 0.042(2) 0.0230(19) 0.0269(19) -0.0043(15) -0.0064(16) 0.0072(17)
C65 0.032(2) 0.0166(17) 0.0306(19) -0.0012(14) 0.0004(16) 0.0024(15)
C66 0.030(2) 0.0176(17) 0.0252(18) -0.0008(14) 0.0009(14) 0.0023(15)
C67 0.0275(19) 0.0194(17) 0.0215(17) 0.0021(14) -0.0046(14) -0.0002(14)
C68 0.051(2) 0.0214(18) 0.0274(19) -0.0020(15) -0.0108(17) 0.0076(17)
C69 0.059(3) 0.040(2) 0.032(2) -0.0083(18) -0.0172(19) 0.006(2)
C70 0.062(3) 0.046(3) 0.037(2) 0.008(2) -0.022(2) 0.013(2)
C71 0.055(3) 0.027(2) 0.045(2) 0.0039(18) -0.020(2) 0.0098(19)
C72 0.044(2) 0.0189(18) 0.032(2) -0.0008(15) -0.0062(17) 0.0033(16)
C73 0.039(2) 0.0167(18) 0.043(2) -0.0006(16) -0.0122(17) 0.0057(16)
C74 0.030(2) 0.0230(19) 0.0289(19) -0.0001(15) 0.0001(15) -0.0005(15)
C75 0.033(2) 0.030(2) 0.036(2) 0.0042(17) -0.0024(16) 0.0044(17)
C76 0.066(3) 0.016(2) 0.077(3) -0.001(2) -0.022(2) 0.006(2)
C77 0.087(4) 0.020(2) 0.168(6) -0.022(3) -0.084(4) 0.005(2)
C78 0.080(4) 0.022(2) 0.151(5) -0.015(3) -0.079(3) 0.012(2)
C79 0.027(2) 0.0156(17) 0.040(2) 0.0021(15) -0.0068(16) -0.0006(15)
C80 0.032(2) 0.028(2) 0.045(2) 0.0026(17) -0.0129(17) -0.0021(17)
C81 0.037(2) 0.044(3) 0.063(3) 0.003(2) -0.021(2) -0.004(2)
C82 0.032(3) 0.057(3) 0.091(4) -0.012(3) -0.017(3) -0.007(2)
C83 0.037(3) 0.080(4) 0.088(4) -0.013(3) 0.015(3) -0.023(3)
C84 0.048(3) 0.053(3) 0.051(3) -0.005(2) -0.005(2) -0.009(2)
C85 0.0180(18) 0.036(2) 0.0244(18) -0.0086(15) -0.0035(14) 0.0038(15)
C86 0.046(3) 0.050(3) 0.040(2) -0.018(2) -0.0089(19) 0.023(2)
C87 0.049(3) 0.095(4) 0.038(3) -0.029(3) 0.007(2) 0.017(3)
C88 0.038(3) 0.089(4) 0.032(2) -0.002(2) 0.0078(19) -0.007(2)
C89 0.045(2) 0.054(3) 0.027(2) 0.0029(19) 0.0081(18) -0.011(2)
C90 0.035(2) 0.030(2) 0.0263(19) -0.0037(16) 0.0016(15) -0.0047(17)
C91 0.033(2) 0.0207(18) 0.0229(17) -0.0021(14) -0.0053(15) 0.0017(15)
C92 0.040(2) 0.029(2) 0.0238(18) 0.0043(15) -0.0034(16) 0.0001(17)
C93 0.034(2) 0.045(2) 0.030(2) 0.0037(18) 0.0015(16) 0.0054(19)
C94 0.040(2) 0.033(2) 0.031(2) -0.0044(17) -0.0063(17) 0.0102(18)
C95 0.048(2) 0.0223(19) 0.028(2) -0.0005(15) -0.0099(17) 0.0095(17)
C96 0.038(2) 0.0197(17) 0.0234(18) 0.0014(14) -0.0033(15) -0.0008(16)
C97 0.035(2) 0.0227(18) 0.0237(18) -0.0010(14) -0.0038(15) 0.0071(16)
C98 0.062(3) 0.050(3) 0.029(2) 0.0017(19) -0.004(2) -0.015(2)
C99 0.067(3) 0.054(3) 0.030(2) -0.001(2) -0.008(2) 0.000(2)
C100 0.057(3) 0.098(4) 0.023(2) 0.006(2) 0.005(2) 0.020(3)
C101 0.075(4) 0.225(8) 0.034(3) 0.017(4) 0.007(3) -0.068(4)
C102 0.063(3) 0.147(5) 0.035(3) 0.003(3) 0.008(2) -0.050(3)
C103 0.034(2) 0.0154(17) 0.0255(18) 0.0034(14) 0.0002(15) -0.0006(15)
C104 0.043(3) 0.032(2) 0.066(3) -0.015(2) -0.017(2) 0.0072(19)
C105 0.073(4) 0.031(3) 0.112(4) -0.022(3) -0.031(3) -0.004(2)
C106 0.049(3) 0.037(3) 0.081(3) -0.013(2) -0.024(2) -0.007(2)
C107 0.037(3) 0.043(3) 0.087(3) 0.000(2) -0.019(2) 0.000(2)
C108 0.043(3) 0.032(2) 0.068(3) -0.004(2) -0.017(2) 0.001(2)
C109 0.031(2) 0.0171(17) 0.0261(18) -0.0085(14) -0.0049(15) -0.0031(15)
C110 0.035(2) 0.028(2) 0.0232(18) -0.0081(15) -0.0063(15) 0.0004(16)
C111 0.059(3) 0.034(2) 0.026(2) -0.0044(17) -0.0147(19) 0.006(2)
C112 0.066(3) 0.033(2) 0.024(2) -0.0003(17) -0.0072(19) -0.015(2)
C113 0.046(2) 0.032(2) 0.036(2) -0.0072(18) 0.0077(18) -0.0132(19)
C114 0.033(2) 0.0225(18) 0.033(2) -0.0032(16) 0.0017(16) -0.0015(16)
C115 0.0262(19) 0.0176(17) 0.0305(19) -0.0036(14) 0.0054(15) -0.0023(14)
C116 0.027(2) 0.0266(19) 0.035(2) -0.0012(16) -0.0018(16) 0.0005(15)
C117 0.037(2) 0.027(2) 0.033(2) -0.0113(16) -0.0006(16) -0.0023(17)
C118 0.039(2) 0.0226(19) 0.036(2) -0.0085(16) 0.0048(17) -0.0027(17)
C119 0.040(2) 0.0209(18) 0.031(2) 0.0023(15) 0.0050(16) 0.0033(16)
C120 0.033(2) 0.0285(19) 0.0190(17) -0.0027(14) 0.0004(15) 0.0016(16)
C121 0.033(2) 0.0191(17) 0.0283(19) -0.0073(14) -0.0012(15) 0.0082(15)
C122 0.038(2) 0.0258(19) 0.033(2) -0.0069(16) -0.0006(17) 0.0047(16)
C123 0.061(3) 0.032(2) 0.034(2) -0.0053(17) -0.010(2) 0.016(2)
C124 0.048(3) 0.040(2) 0.054(3) -0.021(2) -0.019(2) 0.016(2)
C125 0.028(2) 0.038(2) 0.062(3) -0.017(2) -0.0098(19) 0.0076(18)
C126 0.033(2) 0.026(2) 0.044(2) -0.0112(17) -0.0035(17) 0.0059(17)
C127 0.032(2) 0.0284(19) 0.0209(17) 0.0043(15) 0.0024(15) 0.0081(16)
F128 0.0477(14) 0.0328(12) 0.0405(12) -0.0110(10) 0.0037(10) 0.0066(10)
C128 0.038(2) 0.036(2) 0.0212(18) 0.0041(16) 0.0034(16) 0.0123(18)
F129 0.0726(17) 0.0437(14) 0.0388(13) -0.0113(11) -0.0027(11) 0.0289(12)
C129 0.054(3) 0.036(2) 0.0195(18) 0.0021(16) -0.0009(17) 0.027(2)
F130 0.0588(16) 0.0715(17) 0.0496(14) 0.0035(12) 0.0185(12) 0.0437(13)
C130 0.030(2) 0.049(3) 0.040(2) 0.015(2) 0.0106(18) 0.0145(19)
F131 0.0343(14) 0.0658(17) 0.0745(17) 0.0119(13) 0.0159(12) 0.0125(12)
C131 0.041(3) 0.051(3) 0.028(2) 0.0064(19) 0.0112(18) 0.028(2)
F132 0.0313(12) 0.0395(13) 0.0555(14) 0.0003(11) 0.0036(10) 0.0016(10)
C132 0.033(2) 0.033(2) 0.030(2) 0.0048(16) 0.0035(16) 0.0098(17)
C133 0.0267(19) 0.0278(19) 0.0274(18) -0.0017(15) 0.0064(15) 0.0084(16)
F134 0.0449(13) 0.0381(13) 0.0468(13) -0.0027(10) -0.0082(10) -0.0044(11)
C134 0.033(2) 0.030(2) 0.030(2) -0.0004(16) -0.0022(16) 0.0006(17)
F135 0.0565(16) 0.0621(16) 0.0513(14) -0.0095(12) -0.0201(12) 0.0019(13)
C135 0.036(2) 0.048(3) 0.036(2) -0.0113(19) -0.0098(18) 0.0076(19)
F136 0.0657(16) 0.0658(16) 0.0379(13) 0.0064(12) -0.0179(11) 0.0208(13)
C136 0.045(2) 0.046(3) 0.026(2) 0.0017(18) -0.0035(18) 0.018(2)
F137 0.0635(16) 0.0410(14) 0.0446(13) 0.0135(11) -0.0001(11) 0.0152(12)
C137 0.041(2) 0.029(2) 0.036(2) 0.0050(17) 0.0078(18) 0.0109(18)
F138 0.0501(14) 0.0244(11) 0.0363(12) 0.0037(9) -0.0040(10) 0.0044(10)
C138 0.030(2) 0.034(2) 0.031(2) -0.0033(17) -0.0003(16) 0.0101(17)
C139 0.033(2) 0.0164(17) 0.0234(18) 0.0018(13) 0.0005(15) 0.0045(15)
F140 0.0367(12) 0.0341(12) 0.0248(10) -0.0019(9) 0.0042(8) 0.0006(9)
C140 0.031(2) 0.0207(18) 0.0247(18) 0.0044(14) -0.0025(15) 0.0035(15)
F141 0.0347(12) 0.0385(13) 0.0441(13) 0.0005(10) 0.0102(10) -0.0037(10)
C141 0.036(2) 0.0165(17) 0.033(2) 0.0000(14) 0.0119(17) 0.0013(15)
F142 0.0358(13) 0.0349(12) 0.0537(14) -0.0012(10) -0.0088(10) 0.0006(10)
C142 0.025(2) 0.0185(18) 0.045(2) -0.0004(16) -0.0054(17) -0.0006(15)
F143 0.0516(14) 0.0502(14) 0.0305(12) 0.0045(10) -0.0131(10) 0.0037(11)
C143 0.047(2) 0.0209(18) 0.0203(18) 0.0023(14) -0.0086(16) 0.0072(17)
F144 0.0431(13) 0.0488(13) 0.0210(10) 0.0082(9) 0.0019(9) 0.0027(10)
C144 0.035(2) 0.0206(18) 0.0268(19) 0.0044(14) 0.0048(16) 0.0022(16)
C145 0.0204(18) 0.0255(19) 0.0301(19) 0.0000(15) 0.0011(14) 0.0014(14)
F146 0.0419(13) 0.0342(12) 0.0351(12) 0.0083(9) 0.0098(9) 0.0079(10)
C146 0.027(2) 0.026(2) 0.041(2) 0.0000(17) 0.0006(16) 0.0034(16)
F147 0.0408(13) 0.0390(13) 0.0642(15) 0.0248(11) 0.0006(11) -0.0011(10)
C147 0.022(2) 0.034(2) 0.048(2) 0.0049(19) 0.0003(17) -0.0077(17)
F148 0.0479(14) 0.0218(12) 0.0859(18) 0.0043(11) -0.0054(12) 0.0059(10)
C148 0.029(2) 0.021(2) 0.067(3) 0.0049(19) -0.0061(19) 0.0005(17)
F149 0.0495(14) 0.0330(12) 0.0637(15) -0.0171(11) 0.0050(11) 0.0105(11)
C149 0.024(2) 0.029(2) 0.051(2) -0.0141(18) 0.0023(17) -0.0013(16)
F150 0.0479(13) 0.0328(12) 0.0391(12) -0.0052(10) 0.0110(10) 0.0057(10)
C150 0.029(2) 0.029(2) 0.035(2) -0.0040(16) 0.0053(16) -0.0014(16)

loop_
_atom_type_symbol
_atom_type_description
_atom_type_scat_dispersion_real
_atom_type_scat_dispersion_imag
_atom_type_scat_source
C C 0.0033 0.0016 'International Tables Vol C Tables 4.2.6.8 and 6.1.1.4'
H H 0.0000 0.0000 'International Tables Vol C Tables 4.2.6.8 and 6.1.1.4'
B B 0.0013 0.0007 'International Tables Vol C Tables 4.2.6.8 and 6.1.1.4'
F F 0.0171 0.0103 'International Tables Vol C Tables 4.2.6.8 and 6.1.1.4'
P P 0.1023 0.0942 'International Tables Vol C Tables 4.2.6.8 and 6.1.1.4'
Cu Cu 0.3201 1.2651 'International Tables Vol C Tables 4.2.6.8 and 6.1.1.4'
O O 0.0106 0.0060 'International Tables Vol C Tables 4.2.6.8 and 6.1.1.4'

loop_
_geom_angle_atom_site_label_1
_geom_angle_atom_site_label_2
_geom_angle_atom_site_label_3
_geom_angle
P1 Cu1 Cu4 125.70(3)
P1 Cu1 Cu2 130.74(3)
Cu4 Cu1 Cu2 77.408(18)
P1 Cu1 Cu7 134.42(3)
Cu4 Cu1 Cu7 58.123(18)
Cu2 Cu1 Cu7 94.779(18)
P1 Cu1 Cu6 137.92(3)
Cu4 Cu1 Cu6 95.994(19)
Cu2 Cu1 Cu6 57.222(15)
Cu7 Cu1 Cu6 60.359(15)
P1 Cu1 H1 112.9(8)
Cu4 Cu1 H1 115.0(9)
Cu2 Cu1 H1 41.7(9)
Cu7 Cu1 H1 99.4(9)
Cu6 Cu1 H1 39.5(9)
P1 Cu1 H2 106.4(9)
Cu4 Cu1 H2 43.3(9)
Cu2 Cu1 H2 116.1(9)
Cu7 Cu1 H2 40.3(9)
Cu6 Cu1 H2 100.4(9)
H1 Cu1 H2 138.4(13)
P2 Cu2 Cu3 117.07(3)
P2 Cu2 Cu6 125.52(3)
Cu3 Cu2 Cu6 104.40(2)
P2 Cu2 Cu1 130.81(3)
Cu3 Cu2 Cu1 101.89(2)
Cu6 Cu2 Cu1 65.389(19)
P2 Cu2 H1 106.8(8)
Cu3 Cu2 H1 136.1(9)
Cu6 Cu2 H1 44.7(9)
Cu1 Cu2 H1 42.4(9)
P2 Cu2 H3 121.6(10)
Cu3 Cu2 H3 49.9(10)
Cu6 Cu2 H3 111.9(10)
Cu1 Cu2 H3 63.5(10)
H1 Cu2 H3 105.9(13)
P2 Cu2 H5 110.0(8)
Cu3 Cu2 H5 55.3(8)
Cu6 Cu2 H5 66.4(8)
Cu1 Cu2 H5 116.8(8)
H1 Cu2 H5 111.0(12)
H3 Cu2 H5 101.4(12)
P3 Cu3 Cu2 131.88(3)
P3 Cu3 Cu4 133.34(3)
Cu2 Cu3 Cu4 78.939(18)
P3 Cu3 Cu5 135.74(3)
Cu2 Cu3 Cu5 76.520(18)
Cu4 Cu3 Cu5 77.33(2)
P3 Cu3 H3 128.1(9)
Cu2 Cu3 H3 44.5(9)
Cu4 Cu3 H3 45.1(9)
Cu5 Cu3 H3 96.1(9)
P3 Cu3 H5 123.1(7)
Cu2 Cu3 H5 48.1(7)
Cu4 Cu3 H5 103.5(7)
Cu5 Cu3 H5 44.9(7)
H3 Cu3 H5 89.5(11)
P3 Cu3 H6 127.2(9)
Cu2 Cu3 H6 100.9(9)
Cu4 Cu3 H6 44.6(9)
Cu5 Cu3 H6 46.9(9)
H3 Cu3 H6 86.3(13)
H5 Cu3 H6 90.4(11)
P4 Cu4 Cu3 118.40(3)
P4 Cu4 Cu7 130.43(3)
Cu3 Cu4 Cu7 102.73(2)
P4 Cu4 Cu1 126.79(3)
Cu3 Cu4 Cu1 101.30(2)
Cu7 Cu4 Cu1 63.676(16)
P4 Cu4 H2 105.8(10)
Cu3 Cu4 H2 135.6(9)
Cu7 Cu4 H2 43.8(9)
Cu1 Cu4 H2 43.4(9)
P4 Cu4 H3 118.5(10)
Cu3 Cu4 H3 49.3(10)
Cu7 Cu4 H3 108.9(10)
Cu1 Cu4 H3 63.2(9)
H2 Cu4 H3 106.6(13)
P4 Cu4 H6 118.2(9)
Cu3 Cu4 H6 47.8(9)
Cu7 Cu4 H6 70.3(10)
Cu1 Cu4 H6 114.6(10)
H2 Cu4 H6 114.0(13)
H3 Cu4 H6 93.2(13)
P5 Cu5 Cu3 123.94(3)
P5 Cu5 Cu7 118.25(3)
Cu3 Cu5 Cu7 102.49(2)
P5 Cu5 Cu6 127.66(3)
Cu3 Cu5 Cu6 103.25(2)
Cu7 Cu5 Cu6 64.739(16)
P5 Cu5 H4 101.3(11)
Cu3 Cu5 H4 134.6(11)
Cu7 Cu5 H4 45.4(11)
Cu6 Cu5 H4 39.9(11)
P5 Cu5 H5 120.7(8)
Cu3 Cu5 H5 55.4(8)
Cu7 Cu5 H5 118.7(8)
Cu6 Cu5 H5 67.2(8)
H4 Cu5 H5 106.6(14)
P5 Cu5 H6 113.0(9)
Cu3 Cu5 H6 47.5(9)
Cu7 Cu5 H6 69.2(9)
Cu6 Cu5 H6 115.5(9)
H4 Cu5 H6 114.5(15)
H5 Cu5 H6 101.2(12)
P6 Cu6 Cu2 125.29(3)
P6 Cu6 Cu5 121.40(3)
Cu2 Cu6 Cu5 75.036(18)
P6 Cu6 Cu7 140.43(3)
Cu2 Cu6 Cu7 93.74(2)
Cu5 Cu6 Cu7 57.494(18)
P6 Cu6 Cu1 145.57(3)
Cu2 Cu6 Cu1 57.388(19)
Cu5 Cu6 Cu1 92.951(18)
Cu7 Cu6 Cu1 58.647(16)
P6 Cu6 H1 116.7(8)
Cu2 Cu6 H1 41.9(8)
Cu5 Cu6 H1 111.5(8)
Cu7 Cu6 H1 96.1(8)
Cu1 Cu6 H1 37.8(8)
P6 Cu6 H4 108.2(12)
Cu2 Cu6 H4 113.9(12)
Cu5 Cu6 H4 43.0(12)
Cu7 Cu6 H4 40.1(12)
Cu1 Cu6 H4 98.4(12)
H1 Cu6 H4 134.5(15)
P7 Cu7 Cu4 127.97(3)
P7 Cu7 Cu5 134.31(3)
Cu4 Cu7 Cu5 76.36(2)
P7 Cu7 Cu1 130.72(3)
Cu4 Cu7 Cu1 58.202(15)
Cu5 Cu7 Cu1 94.674(19)
P7 Cu7 Cu6 134.44(3)
Cu4 Cu7 Cu6 96.47(2)
Cu5 Cu7 Cu6 57.767(17)
Cu1 Cu7 Cu6 60.994(18)
P7 Cu7 H2 105.4(9)
Cu4 Cu7 H2 43.4(9)
Cu5 Cu7 H2 115.2(9)
Cu1 Cu7 H2 40.0(9)
Cu6 Cu7 H2 100.8(9)
P7 Cu7 H4 114.5(11)
Cu4 Cu7 H4 114.3(11)
Cu5 Cu7 H4 43.6(11)
Cu1 Cu7 H4 96.6(11)
Cu6 Cu7 H4 35.9(11)
H2 Cu7 H4 135.5(14)
C7 P1 C13 102.70(15)
C7 P1 C1 103.64(16)
C13 P1 C1 102.13(15)
C7 P1 Cu1 116.54(10)
C13 P1 Cu1 115.89(12)
C1 P1 Cu1 114.06(11)
C31 P2 C25 102.49(17)
C31 P2 C19 104.61(16)
C25 P2 C19 101.11(15)
C31 P2 Cu2 113.96(12)
C25 P2 Cu2 116.69(12)
C19 P2 Cu2 116.10(12)
C43 P3 C49 103.07(15)
C43 P3 C37 102.01(16)
C49 P3 C37 103.94(16)
C43 P3 Cu3 114.68(11)
C49 P3 Cu3 117.23(12)
C37 P3 Cu3 114.07(12)
C67 P4 C61 105.23(14)
C67 P4 C55 101.17(15)
C61 P4 C55 101.95(14)
C67 P4 Cu4 115.05(11)
C61 P4 Cu4 113.15(10)
C55 P4 Cu4 118.46(11)
C79 P5 C85 101.88(15)
C79 P5 C73 100.35(15)
C85 P5 C73 103.76(16)
C79 P5 Cu5 119.21(12)
C85 P5 Cu5 111.24(11)
C73 P5 Cu5 118.12(11)
C103 P6 C97 103.01(15)
C103 P6 C91 104.78(15)
C97 P6 C91 100.63(15)
C103 P6 Cu6 114.18(10)
C97 P6 Cu6 117.20(11)
C91 P6 Cu6 115.19(11)
C109 P7 C121 108.39(15)
C109 P7 C115 99.20(14)
C121 P7 C115 105.24(15)
C109 P7 Cu7 118.89(11)
C121 P7 Cu7 106.61(11)
C115 P7 Cu7 117.52(11)
C133 B1 C139 114.9(3)
C133 B1 C127 101.2(3)
C139 B1 C127 114.0(3)
C133 B1 C145 112.9(3)
C139 B1 C145 100.5(3)
C127 B1 C145 113.9(3)
C2 C1 C6 118.9(3)
C2 C1 P1 116.5(3)
C6 C1 P1 124.6(3)
C3 C2 C1 120.3(3)
C3 C2 H2A 119.9
C1 C2 H2A 119.9
C4 C3 C2 120.0(3)
C4 C3 H3A 120.0
C2 C3 H3A 120.0
C5 C4 C3 120.2(3)
C5 C4 H4A 119.9
C3 C4 H4A 119.9
C4 C5 C6 120.5(4)
C4 C5 H5A 119.8
C6 C5 H5A 119.8
C5 C6 C1 120.1(3)
C5 C6 H6A 120.0
C1 C6 H6A 120.0
C12 C7 C8 119.1(3)
C12 C7 P1 119.3(2)
C8 C7 P1 121.5(3)
C9 C8 C7 120.1(3)
C9 C8 H8A 120.0
C7 C8 H8A 120.0
C10 C9 C8 120.3(3)
C10 C9 H9A 119.8
C8 C9 H9A 119.8
C9 C10 C11 119.8(4)
C9 C10 H10A 120.1
C11 C10 H10A 120.1
C10 C11 C12 120.1(4)
C10 C11 H11A 119.9
C12 C11 H11A 119.9
C7 C12 C11 120.5(3)
C7 C12 H12A 119.8
C11 C12 H12A 119.8
C18 C13 C14 119.6(3)
C18 C13 P1 118.7(3)
C14 C13 P1 121.7(3)
C15 C14 C13 120.2(4)
C15 C14 H14A 119.9
C13 C14 H14A 119.9
C16 C15 C14 120.2(4)
C16 C15 H15A 119.9
C14 C15 H15A 119.9
C15 C16 C17 119.9(4)
C15 C16 H16A 120.0
C17 C16 H16A 120.0
C16 C17 C18 119.6(4)
C16 C17 H17A 120.2
C18 C17 H17A 120.2
C13 C18 C17 120.4(3)
C13 C18 H18A 119.8
C17 C18 H18A 119.8
C20 C19 C24 119.3(3)
C20 C19 P2 117.6(3)
C24 C19 P2 123.1(3)
C19 C20 C21 119.1(4)
C19 C20 H20A 120.5
C21 C20 H20A 120.5
C22 C21 C20 120.6(4)
C22 C21 H21A 119.7
C20 C21 H21A 119.7
C23 C22 C21 120.6(4)
C23 C22 H22A 119.7
C21 C22 H22A 119.7
C22 C23 C24 119.8(4)
C22 C23 H23A 120.1
C24 C23 H23A 120.1
C23 C24 C19 120.7(4)
C23 C24 H24A 119.7
C19 C24 H24A 119.7
C26 C25 C30 118.8(3)
C26 C25 P2 118.5(3)
C30 C25 P2 122.6(3)
C27 C26 C25 120.2(4)
C27 C26 H26A 119.9
C25 C26 H26A 119.9
C28 C27 C26 121.1(4)
C28 C27 H27A 119.5
C26 C27 H27A 119.5
C27 C28 C29 119.9(4)
C27 C28 H28A 120.1
C29 C28 H28A 120.1
C28 C29 C30 120.3(4)
C28 C29 H29A 119.8
C30 C29 H29A 119.8
C29 C30 C25 119.8(4)
C29 C30 H30A 120.1
C25 C30 H30A 120.1
C32 C31 C36 117.9(4)
C32 C31 P2 124.2(3)
C36 C31 P2 117.9(3)
C31 C32 C33 120.6(5)
C31 C32 H32A 119.7
C33 C32 H32A 119.7
C34 C33 C32 121.1(5)
C34 C33 H33A 119.5
C32 C33 H33A 119.5
C33 C34 C35 120.0(5)
C33 C34 H34A 120.0
C35 C34 H34A 120.0
C34 C35 C36 119.8(5)
C34 C35 H35A 120.1
C36 C35 H35A 120.1
C31 C36 C35 120.5(4)
C31 C36 H36A 119.7
C35 C36 H36A 119.7
C42 C37 C38 117.4(4)
C42 C37 P3 121.4(3)
C38 C37 P3 121.1(3)
C39 C38 C37 121.0(4)
C39 C38 H38A 119.5
C37 C38 H38A 119.5
C40 C39 C38 119.6(4)
C40 C39 H39A 120.2
C38 C39 H39A 120.2
C41 C40 C39 119.0(4)
C41 C40 H40A 120.5
C39 C40 H40A 120.5
C40 C41 C42 122.0(4)
C40 C41 H41A 119.0
C42 C41 H41A 119.0
C37 C42 C41 121.0(4)
C37 C42 H42A 119.5
C41 C42 H42A 119.5
C48 C43 C44 118.2(3)
C48 C43 P3 118.3(3)
C44 C43 P3 123.4(3)
C45 C44 C43 120.4(3)
C45 C44 H44A 119.8
C43 C44 H44A 119.8
C46 C45 C44 120.5(3)
C46 C45 H45A 119.7
C44 C45 H45A 119.7
C47 C46 C45 119.3(3)
C47 C46 H46A 120.3
C45 C46 H46A 120.3
C48 C47 C46 120.4(3)
C48 C47 H47A 119.8
C46 C47 H47A 119.8
C47 C48 C43 121.1(3)
C47 C48 H48A 119.5
C43 C48 H48A 119.5
C50 C49 C54 118.6(3)
C50 C49 P3 123.3(3)
C54 C49 P3 118.0(3)
C49 C50 C51 120.4(4)
C49 C50 H50A 119.8
C51 C50 H50A 119.8
C52 C51 C50 120.2(4)
C52 C51 H51A 119.9
C50 C51 H51A 119.9
C53 C52 C51 120.0(4)
C53 C52 H52A 120.0
C51 C52 H52A 120.0
C52 C53 C54 119.9(4)
C52 C53 H53A 120.1
C54 C53 H53A 120.1
C49 C54 C53 120.9(4)
C49 C54 H54A 119.5
C53 C54 H54A 119.5
C60 C55 C56 118.7(3)
C60 C55 P4 118.2(3)
C56 C55 P4 123.1(3)
C57 C56 C55 120.5(3)
C57 C56 H56A 119.7
C55 C56 H56A 119.7
C58 C57 C56 120.3(4)
C58 C57 H57A 119.8
C56 C57 H57A 119.8
C57 C58 C59 119.7(4)
C57 C58 H58A 120.1
C59 C58 H58A 120.1
C58 C59 C60 120.4(4)
C58 C59 H59A 119.8
C60 C59 H59A 119.8
C59 C60 C55 120.3(3)
C59 C60 H60A 119.8
C55 C60 H60A 119.8
C62 C61 C66 118.4(3)
C62 C61 P4 118.7(2)
C66 C61 P4 122.9(2)
C63 C62 C61 120.5(3)
C63 C62 H62A 119.8
C61 C62 H62A 119.8
C64 C63 C62 120.3(3)
C64 C63 H63A 119.9
C62 C63 H63A 119.9
C65 C64 C63 120.0(3)
C65 C64 H64A 120.0
C63 C64 H64A 120.0
C64 C65 C66 119.9(3)
C64 C65 H65A 120.0
C66 C65 H65A 120.0
C65 C66 C61 120.9(3)
C65 C66 H66A 119.5
C61 C66 H66A 119.5
C68 C67 C72 118.8(3)
C68 C67 P4 117.1(2)
C72 C67 P4 124.1(2)
C69 C68 C67 120.8(3)
C69 C68 H68A 119.6
C67 C68 H68A 119.6
C68 C69 C70 119.8(3)
C68 C69 H69A 120.1
C70 C69 H69A 120.1
C71 C70 C69 119.8(3)
C71 C70 H70A 120.1
C69 C70 H70A 120.1
C70 C71 C72 121.0(3)
C70 C71 H71A 119.5
C72 C71 H71A 119.5
C71 C72 C67 119.8(3)
C71 C72 H72A 120.1
C67 C72 H72A 120.1
C78 C73 C74 118.3(3)
C78 C73 P5 122.5(3)
C74 C73 P5 119.1(3)
C73 C74 C75 120.3(3)
C73 C74 H74A 119.8
C75 C74 H74A 119.8
C76 C75 C74 120.7(3)
C76 C75 H75A 119.7
C74 C75 H75A 119.7
C77 C76 C75 118.7(4)
C77 C76 H76A 120.7
C75 C76 H76A 120.7
C76 C77 C78 121.7(4)
C76 C77 H77A 119.2
C78 C77 H77A 119.2
C77 C78 C73 120.3(4)
C77 C78 H78A 119.9
C73 C78 H78A 119.9
C84 C79 C80 118.3(3)
C84 C79 P5 117.9(3)
C80 C79 P5 123.4(3)
C81 C80 C79 121.0(4)
C81 C80 H80A 119.5
C79 C80 H80A 119.5
C82 C81 C80 119.5(4)
C82 C81 H81A 120.2
C80 C81 H81A 120.2
C83 C82 C81 120.5(4)
C83 C82 H82A 119.7
C81 C82 H82A 119.7
C82 C83 C84 120.5(4)
C82 C83 H83A 119.8
C84 C83 H83A 119.8
C79 C84 C83 120.1(4)
C79 C84 H84A 120.0
C83 C84 H84A 120.0
C86 C85 C90 118.2(3)
C86 C85 P5 124.1(3)
C90 C85 P5 117.6(2)
C85 C86 C87 119.2(4)
C85 C86 H86A 120.4
C87 C86 H86A 120.4
C88 C87 C86 120.9(4)
C88 C87 H87A 119.5
C86 C87 H87A 119.5
C89 C88 C87 119.8(4)
C89 C88 H88A 120.1
C87 C88 H88A 120.1
C88 C89 C90 120.5(4)
C88 C89 H89A 119.8
C90 C89 H89A 119.8
C89 C90 C85 121.3(3)
C89 C90 H90A 119.4
C85 C90 H90A 119.4
C92 C91 C96 118.9(3)
C92 C91 P6 120.1(3)
C96 C91 P6 121.0(3)
C93 C92 C91 120.2(3)
C93 C92 H92A 119.9
C91 C92 H92A 119.9
C92 C93 C94 120.8(3)
C92 C93 H93A 119.6
C94 C93 H93A 119.6
C95 C94 C93 119.6(3)
C95 C94 H94A 120.2
C93 C94 H94A 120.2
C94 C95 C96 120.4(3)
C94 C95 H95A 119.8
C96 C95 H95A 119.8
C95 C96 C91 120.2(3)
C95 C96 H96A 119.9
C91 C96 H96A 119.9
C102 C97 C98 118.1(3)
C102 C97 P6 124.2(3)
C98 C97 P6 117.6(3)
C97 C98 C99 121.1(4)
C97 C98 H98A 119.5
C99 C98 H98A 119.5
C100 C99 C98 120.6(4)
C100 C99 H99A 119.7
C98 C99 H99A 119.7
C99 C100 C101 119.1(4)
C99 C100 H10B 120.4
C101 C100 H10B 120.4
C100 C101 C102 121.2(4)
C100 C101 H10C 119.4
C102 C101 H10C 119.4
C97 C102 C101 119.7(4)
C97 C102 H10D 120.1
C101 C102 H10D 120.1
C104 C103 C108 119.0(3)
C104 C103 P6 123.0(3)
C108 C103 P6 117.9(3)
C103 C104 C105 120.4(4)
C103 C104 H10E 119.8
C105 C104 H10E 119.8
C106 C105 C104 120.3(4)
C106 C105 H10F 119.8
C104 C105 H10F 119.8
C107 C106 C105 119.2(4)
C107 C106 H10G 120.4
C105 C106 H10G 120.4
C106 C107 C108 120.8(4)
C106 C107 H10H 119.6
C108 C107 H10H 119.6
C103 C108 C107 120.0(4)
C103 C108 H10I 120.0
C107 C108 H10I 120.0
C110 C109 C114 118.8(3)
C110 C109 P7 118.1(3)
C114 C109 P7 122.7(3)
C111 C110 C109 120.8(3)
C111 C110 H11B 119.6
C109 C110 H11B 119.6
C112 C111 C110 119.7(4)
C112 C111 H11C 120.2
C110 C111 H11C 120.2
C111 C112 C113 120.6(3)
C111 C112 H11D 119.7
C113 C112 H11D 119.7
C114 C113 C112 119.6(3)
C114 C113 H11E 120.2
C112 C113 H11E 120.2
C113 C114 C109 120.5(3)
C113 C114 H11F 119.8
C109 C114 H11F 119.8
C120 C115 C116 118.7(3)
C120 C115 P7 124.4(3)
C116 C115 P7 116.8(2)
C117 C116 C115 120.3(3)
C117 C116 H11G 119.8
C115 C116 H11G 119.8
C118 C117 C116 120.6(3)
C118 C117 H11H 119.7
C116 C117 H11H 119.7
C117 C118 C119 119.6(3)
C117 C118 H11I 120.2
C119 C118 H11I 120.2
C118 C119 C120 120.3(3)
C118 C119 H11J 119.8
C120 C119 H11J 119.8
C119 C120 C115 120.4(3)
C119 C120 H12B 119.8
C115 C120 H12B 119.8
C126 C121 C122 118.9(3)
C126 C121 P7 124.8(3)
C122 C121 P7 116.1(3)
C123 C122 C121 120.6(4)
C123 C122 H12C 119.7
C121 C122 H12C 119.7
C124 C123 C122 120.2(4)
C124 C123 H12D 119.9
C122 C123 H12D 119.9
C123 C124 C125 119.8(4)
C123 C124 H12E 120.1
C125 C124 H12E 120.1
C124 C125 C126 120.4(4)
C124 C125 H12F 119.8
C126 C125 H12F 119.8
C121 C126 C125 120.0(4)
C121 C126 H12G 120.0
C125 C126 H12G 120.0
C128 C127 C132 113.5(3)
C128 C127 B1 125.7(3)
C132 C127 B1 120.3(3)
F128 C128 C129 115.0(3)
F128 C128 C127 121.5(3)
C129 C128 C127 123.5(4)
F129 C129 C131 119.5(3)
F129 C129 C128 120.4(4)
C131 C129 C128 120.1(4)
F131 C130 C131 120.5(3)
F131 C130 C132 120.1(4)
C131 C130 C132 119.4(4)
F130 C131 C129 120.5(4)
F130 C131 C130 120.4(4)
C129 C131 C130 119.1(3)
F132 C132 C130 116.6(3)
F132 C132 C127 119.1(3)
C130 C132 C127 124.3(4)
C138 C133 C134 112.9(3)
C138 C133 B1 120.0(3)
C134 C133 B1 126.4(3)
F134 C134 C135 115.4(3)
F134 C134 C133 120.8(3)
C135 C134 C133 123.8(3)
F135 C135 C136 119.8(3)
F135 C135 C134 119.9(4)
C136 C135 C134 120.2(4)
F136 C136 C137 120.4(4)
F136 C136 C135 120.5(4)
C137 C136 C135 119.1(3)
C136 C137 F137 120.8(3)
C136 C137 C138 119.8(3)
F137 C137 C138 119.4(3)
F138 C138 C137 115.9(3)
F138 C138 C133 120.0(3)
C137 C138 C133 124.1(3)
C144 C139 C140 112.5(3)
C144 C139 B1 120.1(3)
C140 C139 B1 126.8(3)
F140 C140 C141 114.6(3)
F140 C140 C139 120.6(3)
C141 C140 C139 124.8(3)
F141 C141 C140 121.3(3)
F141 C141 C142 118.8(3)
C140 C141 C142 119.9(3)
F142 C142 C143 120.6(3)
F142 C142 C141 120.9(3)
C143 C142 C141 118.5(3)
F143 C143 C142 119.5(3)
F143 C143 C144 121.1(3)
C142 C143 C144 119.4(3)
F144 C144 C143 115.5(3)
F144 C144 C139 119.7(3)
C143 C144 C139 124.8(3)
C146 C145 C150 113.5(3)
C146 C145 B1 125.9(3)
C150 C145 B1 119.9(3)
F146 C146 C145 121.2(3)
F146 C146 C147 114.4(3)
C145 C146 C147 124.4(3)
F147 C147 C148 120.0(3)
F147 C147 C146 121.1(3)
C148 C147 C146 119.0(3)
F148 C148 C149 120.2(4)
F148 C148 C147 120.5(4)
C149 C148 C147 119.3(3)
F149 C149 C148 120.3(3)
F149 C149 C150 119.7(3)
C148 C149 C150 120.0(3)
F150 C150 C149 116.3(3)
F150 C150 C145 119.9(3)
C149 C150 C145 123.8(3)

loop_
_geom_bond_atom_site_label_1
_geom_bond_atom_site_label_2
_geom_bond_distance
Cu1 P1 2.2582(10)
Cu1 Cu4 2.5179(6)
Cu1 Cu2 2.5195(7)
Cu1 Cu7 2.6553(6)
Cu1 Cu6 2.7193(7)
Cu1 H1 1.71(3)
Cu1 H2 1.73(3)
Cu2 P2 2.2532(10)
Cu2 Cu3 2.4662(7)
Cu2 Cu6 2.5148(6)
Cu2 H1 1.68(3)
Cu2 H3 1.73(3)
Cu2 H5 1.89(3)
Cu3 P3 2.2339(10)
Cu3 Cu4 2.4889(7)
Cu3 Cu5 2.4930(6)
Cu3 H3 1.89(3)
Cu3 H5 2.09(3)
Cu3 H6 1.84(3)
Cu4 P4 2.2633(10)
Cu4 Cu7 2.5157(7)
Cu4 H2 1.73(3)
Cu4 H3 1.77(3)
Cu4 H6 1.75(3)
Cu5 P5 2.2674(10)
Cu5 Cu7 2.5200(7)
Cu5 Cu6 2.5277(7)
Cu5 H4 1.74(3)
Cu5 H5 1.79(2)
Cu5 H6 1.83(3)
Cu6 P6 2.2618(10)
Cu6 Cu7 2.7025(6)
Cu6 H1 1.77(3)
Cu6 H4 1.63(3)
Cu7 P7 2.2478(10)
Cu7 H2 1.74(3)
Cu7 H4 1.79(3)
P1 C7 1.828(3)
P1 C13 1.834(3)
P1 C1 1.835(3)
P2 C31 1.824(4)
P2 C25 1.825(3)
P2 C19 1.834(3)
P3 C43 1.825(3)
P3 C49 1.831(3)
P3 C37 1.835(4)
P4 C67 1.823(3)
P4 C61 1.831(3)
P4 C55 1.835(3)
P5 C79 1.821(3)
P5 C85 1.830(3)
P5 C73 1.846(3)
P6 C103 1.827(3)
P6 C97 1.829(3)
P6 C91 1.834(3)
P7 C109 1.821(3)
P7 C121 1.828(3)
P7 C115 1.839(3)
B1 C133 1.646(5)
B1 C139 1.650(5)
B1 C127 1.664(5)
B1 C145 1.670(5)
C1 C2 1.396(5)
C1 C6 1.398(5)
C2 C3 1.394(5)
C2 H2A 0.9500
C3 C4 1.381(5)
C3 H3A 0.9500
C4 C5 1.375(5)
C4 H4A 0.9500
C5 C6 1.391(4)
C5 H5A 0.9500
C6 H6A 0.9500
C7 C12 1.389(5)
C7 C8 1.403(4)
C8 C9 1.394(5)
C8 H8A 0.9500
C9 C10 1.383(5)
C9 H9A 0.9500
C10 C11 1.389(5)
C10 H10A 0.9500
C11 C12 1.393(5)
C11 H11A 0.9500
C12 H12A 0.9500
C13 C18 1.373(5)
C13 C14 1.391(4)
C14 C15 1.385(5)
C14 H14A 0.9500
C15 C16 1.374(6)
C15 H15A 0.9500
C16 C17 1.391(5)
C16 H16A 0.9500
C17 C18 1.395(5)
C17 H17A 0.9500
C18 H18A 0.9500
C19 C20 1.389(5)
C19 C24 1.391(5)
C20 C21 1.397(5)
C20 H20A 0.9500
C21 C22 1.376(6)
C21 H21A 0.9500
C22 C23 1.360(5)
C22 H22A 0.9500
C23 C24 1.386(5)
C23 H23A 0.9500
C24 H24A 0.9500
C25 C26 1.388(5)
C25 C30 1.392(5)
C26 C27 1.372(5)
C26 H26A 0.9500
C27 C28 1.361(6)
C27 H27A 0.9500
C28 C29 1.367(6)
C28 H28A 0.9500
C29 C30 1.390(5)
C29 H29A 0.9500
C30 H30A 0.9500
C31 C32 1.383(5)
C31 C36 1.396(5)
C32 C33 1.394(6)
C32 H32A 0.9500
C33 C34 1.345(7)
C33 H33A 0.9500
C34 C35 1.378(7)
C34 H34A 0.9500
C35 C36 1.399(6)
C35 H35A 0.9500
C36 H36A 0.9500
C37 C42 1.366(5)
C37 C38 1.402(5)
C38 C39 1.397(5)
C38 H38A 0.9500
C39 C40 1.395(6)
C39 H39A 0.9500
C40 C41 1.333(6)
C40 H40A 0.9500
C41 C42 1.398(6)
C41 H41A 0.9500
C42 H42A 0.9500
C43 C48 1.389(4)
C43 C44 1.390(4)
C44 C45 1.391(5)
C44 H44A 0.9500
C45 C46 1.378(5)
C45 H45A 0.9500
C46 C47 1.379(5)
C46 H46A 0.9500
C47 C48 1.379(5)
C47 H47A 0.9500
C48 H48A 0.9500
C49 C50 1.384(4)
C49 C54 1.388(5)
C50 C51 1.393(5)
C50 H50A 0.9500
C51 C52 1.383(5)
C51 H51A 0.9500
C52 C53 1.367(5)
C52 H52A 0.9500
C53 C54 1.394(5)
C53 H53A 0.9500
C54 H54A 0.9500
C55 C60 1.391(4)
C55 C56 1.394(4)
C56 C57 1.388(5)
C56 H56A 0.9500
C57 C58 1.375(5)
C57 H57A 0.9500
C58 C59 1.381(5)
C58 H58A 0.9500
C59 C60 1.389(5)
C59 H59A 0.9500
C60 H60A 0.9500
C61 C62 1.394(4)
C61 C66 1.399(4)
C62 C63 1.389(4)
C62 H62A 0.9500
C63 C64 1.382(5)
C63 H63A 0.9500
C64 C65 1.379(4)
C64 H64A 0.9500
C65 C66 1.386(4)
C65 H65A 0.9500
C66 H66A 0.9500
C67 C68 1.384(4)
C67 C72 1.403(4)
C68 C69 1.380(5)
C68 H68A 0.9500
C69 C70 1.385(5)
C69 H69A 0.9500
C70 C71 1.371(5)
C70 H70A 0.9500
C71 C72 1.373(5)
C71 H71A 0.9500
C72 H72A 0.9500
C73 C78 1.383(5)
C73 C74 1.382(4)
C74 C75 1.386(4)
C74 H74A 0.9500
C75 C76 1.371(5)
C75 H75A 0.9500
C76 C77 1.360(5)
C76 H76A 0.9500
C77 C78 1.371(6)
C77 H77A 0.9500
C78 H78A 0.9500
C79 C84 1.384(5)
C79 C80 1.395(5)
C80 C81 1.381(5)
C80 H80A 0.9500
C81 C82 1.368(6)
C81 H81A 0.9500
C82 C83 1.363(6)
C82 H82A 0.9500
C83 C84 1.387(5)
C83 H83A 0.9500
C84 H84A 0.9500
C85 C86 1.391(4)
C85 C90 1.390(5)
C86 C87 1.405(6)
C86 H86A 0.9500
C87 C88 1.367(6)
C87 H87A 0.9500
C88 C89 1.355(5)
C88 H88A 0.9500
C89 C90 1.377(4)
C89 H89A 0.9500
C90 H90A 0.9500
C91 C92 1.390(4)
C91 C96 1.403(4)
C92 C93 1.382(5)
C92 H92A 0.9500
C93 C94 1.385(5)
C93 H93A 0.9500
C94 C95 1.377(5)
C94 H94A 0.9500
C95 C96 1.388(5)
C95 H95A 0.9500
C96 H96A 0.9500
C97 C102 1.356(5)
C97 C98 1.371(5)
C98 C99 1.396(5)
C98 H98A 0.9500
C99 C100 1.337(6)
C99 H99A 0.9500
C100 C101 1.346(6)
C100 H10B 0.9500
C101 C102 1.414(6)
C101 H10C 0.9500
C102 H10D 0.9500
C103 C104 1.364(5)
C103 C108 1.387(5)
C104 C105 1.399(5)
C104 H10E 0.9500
C105 C106 1.371(6)
C105 H10F 0.9500
C106 C107 1.367(5)
C106 H10G 0.9500
C107 C108 1.388(5)
C107 H10H 0.9500
C108 H10I 0.9500
C109 C110 1.389(4)
C109 C114 1.397(4)
C110 C111 1.382(5)
C110 H11B 0.9500
C111 C112 1.377(5)
C111 H11C 0.9500
C112 C113 1.386(5)
C112 H11D 0.9500
C113 C114 1.382(5)
C113 H11E 0.9500
C114 H11F 0.9500
C115 C120 1.387(4)
C115 C116 1.397(4)
C116 C117 1.384(4)
C116 H11G 0.9500
C117 C118 1.370(5)
C117 H11H 0.9500
C118 C119 1.386(5)
C118 H11I 0.9500
C119 C120 1.386(4)
C119 H11J 0.9500
C120 H12B 0.9500
C121 C126 1.392(5)
C121 C122 1.398(4)
C122 C123 1.390(5)
C122 H12C 0.9500
C123 C124 1.377(5)
C123 H12D 0.9500
C124 C125 1.387(5)
C124 H12E 0.9500
C125 C126 1.398(5)
C125 H12F 0.9500
C126 H12G 0.9500
C127 C128 1.386(5)
C127 C132 1.391(5)
F128 C128 1.361(4)
C128 C129 1.387(5)
F129 C129 1.355(4)
C129 C131 1.365(5)
F130 C131 1.350(4)
C130 F131 1.349(4)
C130 C131 1.366(5)
C130 C132 1.382(5)
F132 C132 1.351(4)
C133 C138 1.390(5)
C133 C134 1.395(5)
F134 C134 1.357(4)
C134 C135 1.381(5)
F135 C135 1.353(4)
C135 C136 1.362(5)
F136 C136 1.352(4)
C136 C137 1.355(5)
F137 C137 1.359(4)
C137 C138 1.389(5)
F138 C138 1.355(4)
C139 C144 1.384(4)
C139 C140 1.392(4)
F140 C140 1.358(3)
C140 C141 1.366(5)
F141 C141 1.350(4)
C141 C142 1.373(5)
F142 C142 1.354(4)
C142 C143 1.374(5)
F143 C143 1.344(3)
C143 C144 1.379(5)
F144 C144 1.352(4)
C145 C146 1.381(5)
C145 C150 1.386(4)
F146 C146 1.354(4)
C146 C147 1.393(5)
F147 C147 1.342(4)
C147 C148 1.368(5)
F148 C148 1.356(4)
C148 C149 1.363(5)
F149 C149 1.359(4)
C149 C150 1.381(5)
F150 C150 1.349(4)

loop_
_platon_squeeze_void_nr
_platon_squeeze_void_average_x
_platon_squeeze_void_average_y
_platon_squeeze_void_average_z
_platon_squeeze_void_volume
_platon_squeeze_void_count_electrons
_platon_squeeze_void_content
1 0.184 -0.285 -0.136 453 145 ' '
2 0.816 0.285 0.136 453 143 ' '
3 0.184 -0.215 0.364 453 145 ' '
4 0.816 0.215 0.636 453 142 ' '
